data_4031440
loop_
_publ_author_name
'Edwards, A.J.'
'Jones, G.R.'

_publ_section_title
;
 Fluoride Crystal Structures. Part 32. Triantimony nonachlorine
 tetrafluoride oxide
;
_journal_name_full
;
Journal of the Chemical Society. Dalton Transactions, Inorganic Chemistry 
(1972-)
;
_journal_page_first 1968
_journal_page_last 1971
_journal_volume 1977
_journal_year 1977
_chemical_formula_sum 'Cl9 F4 O Sb3'
_chemical_name_systematic 'Sb3 Cl9 F4 O'
_space_group_IT_number 2
_symmetry_space_group_name_Hall '-P 1'
_symmetry_space_group_name_H-M 'P -1'
_cell_angle_alpha 93.1
_cell_angle_beta 105.3
_cell_angle_gamma 91.1
_cell_formula_units_Z 2
_cell_length_a 9.79
_cell_length_b 13.24
_cell_length_c 6.94
_cell_volume 865.884
_citation_journal_id_ASTM JCDTBI
_cod_data_source_file Edwards_JCDTBI_1977_139.cif
_cod_data_source_block Cl9F4O1Sb3
_cod_original_cell_volume 865.8843
_cod_original_formula_sum 'Cl9 F4 O1 Sb3'
_cod_database_code 4031440

loop_
_symmetry_equiv_pos_as_xyz
x,y,z
-x,-y,-z

loop_
_atom_site_label
_atom_site_type_symbol
_atom_site_fract_x
_atom_site_fract_y
_atom_site_fract_z
_atom_site_occupancy
_atom_site_U_iso_or_equiv
Sb1 Sb+5 -0.2667 0.1018 -0.1939 1 0.0
Cl3 Cl-1 0.1496 0.428 -0.2964 1 0.0
F1 F-1 0.0352 0.2183 -0.4573 1 0.0
Cl8 Cl-1 0.033 0.3557 0.0982 1 0.0
F5 F-1 -0.3159 0.2464 -0.1464 0.5 0.0
Cl1 Cl-1 -0.3634 0.4632 -0.2591 1 0.0
Cl6 Cl-1 -0.5955 0.2695 -0.4969 1 0.0
Cl4 Cl-1 -0.1905 0.0844 0.1406 1 0.0
Sb3 Sb+5 0.0594 0.2871 -0.1967 1 0.0
F2 F-1 -0.0626 0.17 -0.1535 1 0.0
Cl5 Cl-1 -0.1751 -0.0322 -0.3275 1 0.0
Cl2 Cl-1 -0.4895 0.0373 -0.2418 1 0.0
F4 F-1 -0.3079 0.1641 -0.4596 0.5 0.0
O1 O-2 -0.3079 0.1641 -0.4596 0.5 0.0
Cl9 Cl-1 -0.3432 0.3465 -0.7157 1 0.0
Cl7 Cl-1 0.2601 0.2045 -0.0622 1 0.0
F3 F-1 -0.14 0.3345 -0.322 1 0.0
Sb2 Sb+5 -0.3604 0.3076 -0.4102 1 0.0
O2 O-2 -0.3159 0.2464 -0.1464 0.5 0.0
